data_4034331
loop_
_publ_author_name
'Cao, Yang'
'Arsenault, Nicole E.'
'Hean, Duane'
'Wolf, Michael O.'

_publ_section_title
;
 Fluorescence Switching of Intramolecular Lewis Acid-Base Pairs on a
 Flexible Backbone.
;
_journal_issue 9
_journal_name_full 'The Journal of organic chemistry'
_journal_page_first 5394
_journal_page_last 5403
_journal_paper_doi 10.1021/acs.joc.9b00398
_journal_volume 84
_journal_year 2019
_chemical_formula_moiety 'C54 H44 B O P S2'
_chemical_formula_sum 'C54 H44 B O P S2'
_chemical_formula_weight 814.79
_space_group_crystal_system monoclinic
_space_group_IT_number 14
_space_group_name_Hall '-P 2ybc'
_space_group_name_H-M_alt 'P 1 21/c 1'
_atom_sites_solution_hydrogens geom
_atom_sites_solution_primary direct
_audit_creation_date 2019-01-18
_audit_creation_method
;
Olex2 1.2
(compiled 2018.05.29 svn.r3508 for OlexSys, GUI svn.r5506)
;
_cell_angle_alpha 90
_cell_angle_beta 103.6030(10)
_cell_angle_gamma 90
_cell_formula_units_Z 8
_cell_length_a 18.0467(4)
_cell_length_b 20.8531(4)
_cell_length_c 23.1236(5)
_cell_measurement_reflns_used 9871
_cell_measurement_temperature 100
_cell_measurement_theta_max 23.264
_cell_measurement_theta_min 2.519
_cell_volume 8458.0(3)
_computing_cell_refinement 'SAINT v8.37A (Bruker, 2015)'
_computing_data_reduction 'SAINT v8.37A (Bruker, 2015)'
_computing_molecular_graphics 'Olex2 (Dolomanov et al., 2009)'
_computing_publication_material 'Olex2 (Dolomanov et al., 2009)'
_computing_structure_refinement 'XL (Sheldrick, 2008)'
_computing_structure_solution 'XS (Sheldrick, 2008)'
_diffrn_ambient_temperature 100.0
_diffrn_measured_fraction_theta_full 0.998
_diffrn_measured_fraction_theta_max 0.986
_diffrn_measurement_device_type 'Bruker APEX-II CCD'
_diffrn_measurement_method '\f and \w scans'
_diffrn_radiation_type MoK\a
_diffrn_radiation_wavelength 0.71073
_diffrn_reflns_av_R_equivalents 0.0261
_diffrn_reflns_av_unetI/netI 0.0346
_diffrn_reflns_Laue_measured_fraction_full 0.998
_diffrn_reflns_Laue_measured_fraction_max 0.986
_diffrn_reflns_limit_h_max 22
_diffrn_reflns_limit_h_min -22
_diffrn_reflns_limit_k_max 16
_diffrn_reflns_limit_k_min -25
_diffrn_reflns_limit_l_max 23
_diffrn_reflns_limit_l_min -28
_diffrn_reflns_number 41527
_diffrn_reflns_point_group_measured_fraction_full 0.998
_diffrn_reflns_point_group_measured_fraction_max 0.986
_diffrn_reflns_theta_full 25.242
_diffrn_reflns_theta_max 26.386
_diffrn_reflns_theta_min 1.332
_diffrn_standards_number 0
_exptl_absorpt_coefficient_mu 0.204
_exptl_absorpt_correction_T_max 0.7449
_exptl_absorpt_correction_T_min 0.7177
_exptl_absorpt_correction_type multi-scan
_exptl_absorpt_process_details
'SADABS-2014/5 (Bruker,2014/5) was used for absorption correction. wR2(int) was 0.0658 before and 0.0363 after correction. The Ratio of minimum to maximum transmission is 0.9635. The \l/2 correction factor is Not present.'
_exptl_crystal_colour orange
_exptl_crystal_colour_primary orange
_exptl_crystal_density_diffrn 1.280
_exptl_crystal_description prism
_exptl_crystal_F_000 3424
_exptl_crystal_size_max 0.311
_exptl_crystal_size_mid 0.205
_exptl_crystal_size_min 0.102
_refine_diff_density_max 0.349
_refine_diff_density_min -0.395
_refine_diff_density_rms 0.053
_refine_ls_extinction_method none
_refine_ls_goodness_of_fit_ref 1.049
_refine_ls_hydrogen_treatment constr
_refine_ls_matrix_type full
_refine_ls_number_parameters 1075
_refine_ls_number_reflns 17090
_refine_ls_number_restraints 0
_refine_ls_restrained_S_all 1.049
_refine_ls_R_factor_all 0.0505
_refine_ls_R_factor_gt 0.0399
_refine_ls_shift/su_max 0.001
_refine_ls_shift/su_mean 0.000
_refine_ls_structure_factor_coef Fsqd
_refine_ls_weighting_details 'w=1/[\s^2^(Fo^2^)+(0.0580P)^2^+2.8700P] where P=(Fo^2^+2Fc^2^)/3'
_refine_ls_weighting_scheme calc
_refine_ls_wR_factor_gt 0.1032
_refine_ls_wR_factor_ref 0.1107
_reflns_Friedel_coverage 0.000
_reflns_number_gt 13931
_reflns_number_total 17090
_reflns_threshold_expression 'I > 2\s(I)'
_cod_data_source_file jo9b00398_si_008.cif
_cod_data_source_block mw289_pp_a
_cod_database_code 4034331
_shelx_shelxl_version_number 2017/1
_shelx_space_group_comment
;
The symmetry employed for this shelxl refinement is uniquely defined
by the following loop, which should always be used as a source of
symmetry information in preference to the above space-group names.
They are only intended as comments.
;
_shelx_estimated_absorpt_t_max 0.979
_shelx_estimated_absorpt_t_min 0.939
_olex2_refinement_description
;
1. Fixed Uiso
 At 1.2 times of:
  All C(H) groups
 At 1.5 times of:
  All C(H,H,H) groups
2.a Aromatic/amide H refined with riding coordinates:
 C2A(H2A), C7A(H7A), C11A(H11A), C13A(H13A), C20A(H20A), C22A(H22A),
 C28A(H28A), C29A(H29A), C30A(H30A), C31A(H31A), C32A(H32A), C34A(H34A),
 C35A(H35A), C36A(H36A), C37A(H37A), C38A(H38A), C42A(H42A), C43A(H43A),
 C44A(H44A), C45A(H45A), C46A(H46A), C50A(H50A), C51A(H51A), C52A(H52A),
 C53A(H53A), C54A(H54A), C2B(H2B), C7B(H7B), C11B(H11B), C13B(H13B), C20B(H20B),
  C22B(H22B), C28B(H28B), C29B(H29B), C30B(H30B), C31B(H31B), C32B(H32B),
 C34B(H34B), C35B(H35B), C36B(H36B), C37B(H37B), C38B(H38B), C42B(H42B),
 C43B(H43B), C44B(H44B), C45B(H45B), C46B(H46B), C50B(H50B), C51B(H51B),
 C52B(H52B), C53B(H53B), C54B(H54B)
2.b Idealised Me refined as rotating group:
 C15A(H15A,H15B,H15C), C16A(H16A,H16B,H16C), C17A(H17A,H17B,H17C), C24A(H24A,
 H24B,H24C), C25A(H25A,H25B,H25C), C26A(H26A,H26B,H26C), C15B(H15D,H15E,H15F),
 C16B(H16D,H16E,H16F), C17B(H17D,H17E,H17F), C24B(H24D,H24E,H24F), C25B(H25D,
 H25E,H25F), C26B(H26D,H26E,H26F)
;
_olex2_submission_special_instructions 'No special instructions were received'

loop_
_space_group_symop_operation_xyz
'x, y, z'
'-x, y+1/2, -z+1/2'
'-x, -y, -z'
'x, -y-1/2, z-1/2'

loop_
_atom_site_label
_atom_site_type_symbol
_atom_site_fract_x
_atom_site_fract_y
_atom_site_fract_z
_atom_site_U_iso_or_equiv
_atom_site_adp_type
_atom_site_occupancy
_atom_site_site_symmetry_order
_atom_site_calc_flag
_atom_site_refinement_flags_posn
S1A S 0.20557(2) 0.18594(2) 0.41729(2) 0.01754(9) Uani 1 1 d .
S2A S 0.20227(2) 0.33179(2) 0.40172(2) 0.01923(10) Uani 1 1 d .
P1A P -0.04138(2) 0.30892(2) 0.36666(2) 0.01479(9) Uani 1 1 d .
O1A O -0.05166(6) 0.23764(5) 0.35315(5) 0.0159(2) Uani 1 1 d .
C1A C 0.17611(9) 0.11205(7) 0.38659(7) 0.0177(3) Uani 1 1 d .
C2A C 0.10305(9) 0.11594(8) 0.35179(7) 0.0174(3) Uani 1 1 d .
H2A H 0.076910 0.079599 0.332134 0.021 Uiso 1 1 calc R
C3A C 0.06914(9) 0.17801(7) 0.34713(7) 0.0154(3) Uani 1 1 d .
C4A C 0.12019(9) 0.22092(7) 0.38126(7) 0.0155(3) Uani 1 1 d .
C5A C 0.11656(9) 0.29032(8) 0.38645(7) 0.0167(3) Uani 1 1 d .
C6A C 0.05594(9) 0.33238(7) 0.38129(7) 0.0170(3) Uani 1 1 d .
C7A C 0.08024(9) 0.39725(8) 0.39332(7) 0.0193(3) Uani 1 1 d .
H7A H 0.045992 0.431886 0.393142 0.023 Uiso 1 1 calc R
C8A C 0.15751(9) 0.40455(8) 0.40510(7) 0.0193(3) Uani 1 1 d .
C9A C -0.02760(9) 0.23766(7) 0.24756(7) 0.0161(3) Uani 1 1 d .
C10A C 0.03065(10) 0.26341(7) 0.22280(7) 0.0182(3) Uani 1 1 d .
C11A C 0.01300(10) 0.30570(8) 0.17457(8) 0.0239(4) Uani 1 1 d .
H11A H 0.053479 0.323130 0.159676 0.029 Uiso 1 1 calc R
C12A C -0.06085(11) 0.32314(8) 0.14775(8) 0.0254(4) Uani 1 1 d .
C13A C -0.11881(10) 0.29453(8) 0.16900(7) 0.0220(4) Uani 1 1 d .
H13A H -0.170327 0.303693 0.149930 0.026 Uiso 1 1 calc R
C14A C -0.10360(9) 0.25289(7) 0.21740(7) 0.0182(3) Uani 1 1 d .
C15A C 0.11455(9) 0.24703(8) 0.24340(8) 0.0223(4) Uani 1 1 d .
H15A H 0.138889 0.276431 0.275291 0.033 Uiso 1 1 calc GR
H15B H 0.138961 0.251205 0.209942 0.033 Uiso 1 1 calc GR
H15C H 0.120051 0.202862 0.258273 0.033 Uiso 1 1 calc GR
C16A C -0.07833(13) 0.37178(10) 0.09788(9) 0.0402(5) Uani 1 1 d .
H16A H -0.117937 0.354795 0.064941 0.060 Uiso 1 1 calc GR
H16B H -0.032055 0.380448 0.083942 0.060 Uiso 1 1 calc GR
H16C H -0.096318 0.411624 0.112432 0.060 Uiso 1 1 calc GR
C17A C -0.17285(9) 0.22475(8) 0.23480(8) 0.0215(4) Uani 1 1 d .
H17A H -0.180116 0.180293 0.220870 0.032 Uiso 1 1 calc GR
H17B H -0.218123 0.249997 0.216576 0.032 Uiso 1 1 calc GR
H17C H -0.165017 0.225783 0.278190 0.032 Uiso 1 1 calc GR
C18A C -0.06150(9) 0.12365(7) 0.29673(7) 0.0171(3) Uani 1 1 d .
C19A C -0.05833(9) 0.08662(8) 0.24605(7) 0.0196(3) Uani 1 1 d .
C20A C -0.09365(10) 0.02652(8) 0.23612(8) 0.0229(4) Uani 1 1 d .
H20A H -0.092030 0.003892 0.200785 0.027 Uiso 1 1 calc R
C21A C -0.13084(10) -0.00117(8) 0.27579(8) 0.0247(4) Uani 1 1 d .
C22A C -0.13105(10) 0.03343(8) 0.32682(8) 0.0240(4) Uani 1 1 d .
H22A H -0.154562 0.015082 0.355613 0.029 Uiso 1 1 calc R
C23A C -0.09818(9) 0.09415(8) 0.33779(7) 0.0200(3) Uani 1 1 d .
C24A C -0.01472(11) 0.10703(8) 0.20061(8) 0.0251(4) Uani 1 1 d .
H24A H -0.041616 0.142473 0.176740 0.038 Uiso 1 1 calc GR
H24B H -0.010859 0.070747 0.174544 0.038 Uiso 1 1 calc GR
H24C H 0.036540 0.121090 0.221138 0.038 Uiso 1 1 calc GR
C25A C -0.16831(11) -0.06627(9) 0.26382(10) 0.0343(5) Uani 1 1 d .
H25A H -0.218377 -0.061568 0.236305 0.051 Uiso 1 1 calc GR
H25B H -0.174567 -0.084892 0.301294 0.051 Uiso 1 1 calc GR
H25C H -0.136265 -0.094507 0.246112 0.051 Uiso 1 1 calc GR
C26A C -0.10375(11) 0.12550(8) 0.39558(8) 0.0253(4) Uani 1 1 d .
H26A H -0.053772 0.142562 0.415792 0.038 Uiso 1 1 calc GR
H26B H -0.120194 0.093687 0.421163 0.038 Uiso 1 1 calc GR
H26C H -0.140910 0.160553 0.387249 0.038 Uiso 1 1 calc GR
C27A C -0.09357(9) 0.36337(7) 0.31160(7) 0.0176(3) Uani 1 1 d .
C28A C -0.05754(10) 0.40289(7) 0.27850(7) 0.0206(3) Uani 1 1 d .
H28A H -0.004035 0.399783 0.282576 0.025 Uiso 1 1 calc R
C29A C -0.10014(11) 0.44713(8) 0.23928(8) 0.0255(4) Uani 1 1 d .
H29A H -0.075408 0.475033 0.217303 0.031 Uiso 1 1 calc R
C30A C -0.17821(11) 0.45067(8) 0.23214(8) 0.0272(4) Uani 1 1 d .
H30A H -0.207007 0.481068 0.205432 0.033 Uiso 1 1 calc R
C31A C -0.21467(10) 0.40972(8) 0.26407(8) 0.0258(4) Uani 1 1 d .
H31A H -0.268533 0.411340 0.258252 0.031 Uiso 1 1 calc R
C32A C -0.17266(10) 0.36664(8) 0.30428(7) 0.0209(4) Uani 1 1 d .
H32A H -0.197408 0.339411 0.326806 0.025 Uiso 1 1 calc R
C33A C -0.07438(9) 0.32592(8) 0.43272(7) 0.0194(3) Uani 1 1 d .
C34A C -0.09286(10) 0.38902(9) 0.44433(8) 0.0259(4) Uani 1 1 d .
H34A H -0.091204 0.421793 0.416130 0.031 Uiso 1 1 calc R
C35A C -0.11354(11) 0.40393(10) 0.49672(8) 0.0326(4) Uani 1 1 d .
H35A H -0.125304 0.446934 0.504770 0.039 Uiso 1 1 calc R
C36A C -0.11702(11) 0.35598(11) 0.53727(8) 0.0347(5) Uani 1 1 d .
H36A H -0.131748 0.366071 0.573043 0.042 Uiso 1 1 calc R
C37A C -0.09925(12) 0.29365(10) 0.52613(8) 0.0357(5) Uani 1 1 d .
H37A H -0.101841 0.260949 0.554193 0.043 Uiso 1 1 calc R
C38A C -0.07759(11) 0.27849(9) 0.47411(8) 0.0267(4) Uani 1 1 d .
H38A H -0.064919 0.235515 0.466787 0.032 Uiso 1 1 calc R
C39A C 0.22529(9) 0.05843(8) 0.39880(7) 0.0183(3) Uani 1 1 d .
C40A C 0.26917(9) 0.01411(8) 0.40863(7) 0.0189(3) Uani 1 1 d .
C41A C 0.32159(9) -0.03879(8) 0.41871(7) 0.0197(3) Uani 1 1 d .
C42A C 0.39938(10) -0.02927(9) 0.43784(9) 0.0295(4) Uani 1 1 d .
H42A H 0.418657 0.013126 0.444835 0.035 Uiso 1 1 calc R
C43A C 0.44928(11) -0.08015(9) 0.44692(9) 0.0303(4) Uani 1 1 d .
H43A H 0.502545 -0.072501 0.459506 0.036 Uiso 1 1 calc R
C44A C 0.42282(12) -0.14158(9) 0.43798(9) 0.0348(5) Uani 1 1 d .
H44A H 0.457377 -0.176659 0.443832 0.042 Uiso 1 1 calc R
C45A C 0.34541(14) -0.15206(10) 0.42036(13) 0.0584(8) Uani 1 1 d .
H45A H 0.326537 -0.194709 0.415035 0.070 Uiso 1 1 calc R
C46A C 0.29468(12) -0.10098(9) 0.41029(12) 0.0485(6) Uani 1 1 d .
H46A H 0.241456 -0.108761 0.397619 0.058 Uiso 1 1 calc R
C47A C 0.20209(9) 0.46122(8) 0.41727(7) 0.0206(3) Uani 1 1 d .
C48A C 0.24416(10) 0.50625(8) 0.42584(8) 0.0210(4) Uani 1 1 d .
C49A C 0.29496(10) 0.56015(8) 0.43320(7) 0.0200(3) Uani 1 1 d .
C50A C 0.36324(10) 0.55961(8) 0.47608(8) 0.0245(4) Uani 1 1 d .
H50A H 0.376353 0.523596 0.501592 0.029 Uiso 1 1 calc R
C51A C 0.41231(11) 0.61160(9) 0.48169(9) 0.0305(4) Uani 1 1 d .
H51A H 0.458988 0.611198 0.511093 0.037 Uiso 1 1 calc R
C52A C 0.39338(11) 0.66410(9) 0.44450(9) 0.0321(4) Uani 1 1 d .
H52A H 0.426866 0.699843 0.448641 0.038 Uiso 1 1 calc R
C53A C 0.32588(11) 0.66456(9) 0.40140(9) 0.0297(4) Uani 1 1 d .
H53A H 0.313373 0.700517 0.375725 0.036 Uiso 1 1 calc R
C54A C 0.27630(10) 0.61305(8) 0.39532(8) 0.0243(4) Uani 1 1 d .
H54A H 0.229894 0.613586 0.365620 0.029 Uiso 1 1 calc R
B1A B -0.01641(10) 0.19284(8) 0.30761(8) 0.0155(4) Uani 1 1 d .
S1B S 0.70099(2) 0.34110(2) 0.42033(2) 0.01831(9) Uani 1 1 d .
S2B S 0.69791(2) 0.19328(2) 0.41972(2) 0.02060(10) Uani 1 1 d .
P1B P 0.45385(2) 0.21675(2) 0.36836(2) 0.01371(9) Uani 1 1 d .
O1B O 0.44343(6) 0.28599(5) 0.34720(5) 0.0152(2) Uani 1 1 d .
C1B C 0.67067(9) 0.41220(7) 0.38433(7) 0.0179(3) Uani 1 1 d .
C2B C 0.59960(9) 0.40506(7) 0.34701(7) 0.0176(3) Uani 1 1 d .
H2B H 0.573639 0.439631 0.324130 0.021 Uiso 1 1 calc R
C3B C 0.56739(9) 0.34238(7) 0.34489(7) 0.0159(3) Uani 1 1 d .
C4B C 0.61729(9) 0.30295(7) 0.38423(7) 0.0160(3) Uani 1 1 d .
C5B C 0.61274(9) 0.23454(7) 0.39533(7) 0.0167(3) Uani 1 1 d .
C6B C 0.55144(9) 0.19315(7) 0.38941(7) 0.0159(3) Uani 1 1 d .
C7B C 0.57432(9) 0.12893(7) 0.40669(7) 0.0183(3) Uani 1 1 d .
H7B H 0.539213 0.094972 0.406613 0.022 Uiso 1 1 calc R
C8B C 0.65146(9) 0.12121(8) 0.42329(7) 0.0195(3) Uani 1 1 d .
C9B C 0.43929(9) 0.39291(7) 0.28198(7) 0.0162(3) Uani 1 1 d .
C10B C 0.40009(9) 0.42765(8) 0.31807(7) 0.0186(3) Uani 1 1 d .
C11B C 0.36475(10) 0.48622(8) 0.29961(8) 0.0218(4) Uani 1 1 d .
H11B H 0.338550 0.507778 0.325056 0.026 Uiso 1 1 calc R
C12B C 0.36656(9) 0.51398(8) 0.24550(8) 0.0208(4) Uani 1 1 d .
C13B C 0.40795(10) 0.48189(8) 0.21106(7) 0.0211(4) Uani 1 1 d .
H13B H 0.411584 0.500324 0.174256 0.025 Uiso 1 1 calc R
C14B C 0.44455(9) 0.42353(8) 0.22826(7) 0.0189(3) Uani 1 1 d .
C15B C 0.39590(11) 0.40514(8) 0.37950(8) 0.0265(4) Uani 1 1 d .
H15D H 0.359041 0.369995 0.375836 0.040 Uiso 1 1 calc GR
H15E H 0.379722 0.440786 0.401267 0.040 Uiso 1 1 calc GR
H15F H 0.446243 0.390079 0.401129 0.040 Uiso 1 1 calc GR
C16B C 0.32707(11) 0.57689(8) 0.22576(8) 0.0272(4) Uani 1 1 d .
H16D H 0.364526 0.608190 0.218772 0.041 Uiso 1 1 calc GR
H16E H 0.303120 0.592959 0.256810 0.041 Uiso 1 1 calc GR
H16F H 0.287955 0.570324 0.188906 0.041 Uiso 1 1 calc GR
C17B C 0.49189(11) 0.39723(8) 0.18752(8) 0.0283(4) Uani 1 1 d .
H17D H 0.540796 0.381684 0.211438 0.042 Uiso 1 1 calc GR
H17E H 0.500977 0.431227 0.160755 0.042 Uiso 1 1 calc GR
H17F H 0.464492 0.361759 0.164014 0.042 Uiso 1 1 calc GR
C18B C 0.47956(9) 0.27289(7) 0.24738(7) 0.0159(3) Uani 1 1 d .
C19B C 0.54231(9) 0.24245(8) 0.23175(7) 0.0184(3) Uani 1 1 d .
C20B C 0.53092(10) 0.18985(8) 0.19301(7) 0.0204(3) Uani 1 1 d .
H20B H 0.574209 0.169393 0.184546 0.024 Uiso 1 1 calc R
C21B C 0.45919(10) 0.16643(8) 0.16655(7) 0.0198(3) Uani 1 1 d .
C22B C 0.39722(10) 0.20045(8) 0.17641(7) 0.0182(3) Uani 1 1 d .
H22B H 0.347268 0.187842 0.156150 0.022 Uiso 1 1 calc R
C23B C 0.40615(9) 0.25268(7) 0.21525(7) 0.0168(3) Uani 1 1 d .
C24B C 0.62433(9) 0.26420(9) 0.25215(8) 0.0235(4) Uani 1 1 d .
H24D H 0.625680 0.309905 0.262211 0.035 Uiso 1 1 calc GR
H24E H 0.650691 0.257268 0.220149 0.035 Uiso 1 1 calc GR
H24F H 0.649725 0.239514 0.287298 0.035 Uiso 1 1 calc GR
C25B C 0.45012(11) 0.10589(8) 0.12924(8) 0.0259(4) Uani 1 1 d .
H25D H 0.397209 0.091027 0.121817 0.039 Uiso 1 1 calc GR
H25E H 0.484152 0.072568 0.150548 0.039 Uiso 1 1 calc GR
H25F H 0.463155 0.114946 0.091236 0.039 Uiso 1 1 calc GR
C26B C 0.33346(9) 0.28644(8) 0.22039(8) 0.0202(3) Uani 1 1 d .
H26D H 0.334560 0.293718 0.262457 0.030 Uiso 1 1 calc GR
H26E H 0.289381 0.259707 0.202448 0.030 Uiso 1 1 calc GR
H26F H 0.329497 0.327695 0.199592 0.030 Uiso 1 1 calc GR
C27B C 0.41729(9) 0.21106(7) 0.43437(7) 0.0148(3) Uani 1 1 d .
C28B C 0.41869(9) 0.26392(8) 0.47138(7) 0.0191(3) Uani 1 1 d .
H28B H 0.435487 0.304352 0.460470 0.023 Uiso 1 1 calc R
C29B C 0.39556(10) 0.25753(8) 0.52416(7) 0.0228(4) Uani 1 1 d .
H29B H 0.396416 0.293744 0.549236 0.027 Uiso 1 1 calc R
C30B C 0.37126(9) 0.19891(8) 0.54058(7) 0.0211(4) Uani 1 1 d .
H30B H 0.356037 0.194851 0.577040 0.025 Uiso 1 1 calc R
C31B C 0.36908(9) 0.14604(8) 0.50393(7) 0.0191(3) Uani 1 1 d .
H31B H 0.352070 0.105796 0.515098 0.023 Uiso 1 1 calc R
C32B C 0.39177(9) 0.15199(7) 0.45098(7) 0.0167(3) Uani 1 1 d .
H32B H 0.389994 0.115773 0.425772 0.020 Uiso 1 1 calc R
C33B C 0.40289(9) 0.15725(7) 0.31858(7) 0.0166(3) Uani 1 1 d .
C34B C 0.32316(10) 0.15946(8) 0.30523(7) 0.0201(3) Uani 1 1 d .
H34B H 0.298082 0.192141 0.322014 0.024 Uiso 1 1 calc R
C35B C 0.28073(10) 0.11439(8) 0.26778(7) 0.0244(4) Uani 1 1 d .
H35B H 0.226643 0.116806 0.257830 0.029 Uiso 1 1 calc R
C36B C 0.31748(11) 0.06553(8) 0.24474(8) 0.0261(4) Uani 1 1 d .
H36B H 0.288307 0.034045 0.219586 0.031 Uiso 1 1 calc R
C37B C 0.39598(11) 0.06235(8) 0.25810(8) 0.0246(4) Uani 1 1 d .
H37B H 0.420547 0.028331 0.242623 0.030 Uiso 1 1 calc R
C38B C 0.43942(10) 0.10875(8) 0.29415(7) 0.0189(3) Uani 1 1 d .
H38B H 0.493498 0.107444 0.302076 0.023 Uiso 1 1 calc R
C39B C 0.71541(9) 0.46866(8) 0.39619(7) 0.0192(3) Uani 1 1 d .
C40B C 0.75283(9) 0.51693(8) 0.40568(7) 0.0199(3) Uani 1 1 d .
C41B C 0.79666(10) 0.57507(8) 0.41494(7) 0.0202(3) Uani 1 1 d .
C42B C 0.86370(11) 0.58010(9) 0.39518(10) 0.0342(5) Uani 1 1 d .
H42B H 0.880797 0.544762 0.375864 0.041 Uiso 1 1 calc R
C43B C 0.90545(12) 0.63649(9) 0.40362(11) 0.0411(5) Uani 1 1 d .
H43B H 0.951327 0.639637 0.390383 0.049 Uiso 1 1 calc R
C44B C 0.88042(11) 0.68821(8) 0.43129(9) 0.0305(4) Uani 1 1 d .
H44B H 0.909036 0.726892 0.436910 0.037 Uiso 1 1 calc R
C45B C 0.81410(11) 0.68373(8) 0.45070(8) 0.0256(4) Uani 1 1 d .
H45B H 0.796830 0.719442 0.469415 0.031 Uiso 1 1 calc R
C46B C 0.77259(10) 0.62738(8) 0.44302(7) 0.0224(4) Uani 1 1 d .
H46B H 0.727268 0.624383 0.457037 0.027 Uiso 1 1 calc R
C47B C 0.69532(10) 0.06453(8) 0.43711(7) 0.0201(3) Uani 1 1 d .
C48B C 0.73799(9) 0.01946(8) 0.44505(7) 0.0203(3) Uani 1 1 d .
C49B C 0.79108(10) -0.03278(8) 0.45283(7) 0.0202(3) Uani 1 1 d .
C50B C 0.86178(10) -0.02703(8) 0.49279(8) 0.0241(4) Uani 1 1 d .
H50B H 0.873911 0.010927 0.515798 0.029 Uiso 1 1 calc R
C51B C 0.91430(11) -0.07621(9) 0.49912(9) 0.0302(4) Uani 1 1 d .
H51B H 0.962474 -0.072044 0.526355 0.036 Uiso 1 1 calc R
C52B C 0.89662(11) -0.13173(9) 0.46565(9) 0.0327(5) Uani 1 1 d .
H52B H 0.932649 -0.165666 0.470277 0.039 Uiso 1 1 calc R
C53B C 0.82709(11) -0.13791(8) 0.42573(9) 0.0290(4) Uani 1 1 d .
H53B H 0.815493 -0.175977 0.402823 0.035 Uiso 1 1 calc R
C54B C 0.77377(10) -0.08857(8) 0.41884(8) 0.0232(4) Uani 1 1 d .
H54B H 0.725912 -0.092801 0.391212 0.028 Uiso 1 1 calc R
B1B B 0.48463(10) 0.32498(8) 0.30170(8) 0.0157(4) Uani 1 1 d .

loop_
_atom_site_aniso_label
_atom_site_aniso_U_11
_atom_site_aniso_U_22
_atom_site_aniso_U_33
_atom_site_aniso_U_23
_atom_site_aniso_U_13
_atom_site_aniso_U_12
S1A 0.0138(2) 0.0165(2) 0.0205(2) -0.00143(16) 0.00038(16) 0.00269(15)
S2A 0.0147(2) 0.0165(2) 0.0257(2) -0.00215(16) 0.00323(16) -0.00049(15)
P1A 0.0138(2) 0.0142(2) 0.0166(2) 0.00070(16) 0.00404(16) 0.00224(15)
O1A 0.0144(6) 0.0151(5) 0.0189(6) 0.0003(4) 0.0053(5) 0.0013(4)
C1A 0.0204(8) 0.0148(8) 0.0195(8) 0.0011(6) 0.0079(7) 0.0018(6)
C2A 0.0184(8) 0.0162(8) 0.0180(8) -0.0012(6) 0.0051(7) -0.0006(6)
C3A 0.0160(8) 0.0158(8) 0.0149(8) 0.0008(6) 0.0047(6) 0.0006(6)
C4A 0.0123(8) 0.0170(8) 0.0171(8) 0.0014(6) 0.0030(6) 0.0031(6)
C5A 0.0168(8) 0.0172(8) 0.0159(8) -0.0003(6) 0.0035(6) -0.0009(6)
C6A 0.0171(8) 0.0159(8) 0.0179(8) 0.0007(6) 0.0038(6) 0.0003(6)
C7A 0.0206(9) 0.0148(8) 0.0222(8) -0.0007(7) 0.0044(7) 0.0012(6)
C8A 0.0207(9) 0.0157(8) 0.0212(8) -0.0012(7) 0.0043(7) 0.0005(6)
C9A 0.0162(8) 0.0147(8) 0.0173(8) -0.0023(6) 0.0036(6) 0.0006(6)
C10A 0.0211(9) 0.0172(8) 0.0175(8) -0.0024(6) 0.0066(7) -0.0002(6)
C11A 0.0290(10) 0.0233(9) 0.0225(9) 0.0013(7) 0.0126(8) -0.0003(7)
C12A 0.0343(10) 0.0228(9) 0.0211(9) 0.0039(7) 0.0104(8) 0.0068(8)
C13A 0.0229(9) 0.0232(9) 0.0181(8) -0.0012(7) 0.0013(7) 0.0079(7)
C14A 0.0200(9) 0.0157(8) 0.0184(8) -0.0035(6) 0.0037(7) 0.0016(6)
C15A 0.0173(9) 0.0284(9) 0.0226(9) 0.0015(7) 0.0072(7) -0.0018(7)
C16A 0.0486(13) 0.0413(12) 0.0347(11) 0.0186(9) 0.0177(10) 0.0160(10)
C17A 0.0141(8) 0.0231(9) 0.0251(9) 0.0002(7) 0.0002(7) 0.0014(7)
C18A 0.0138(8) 0.0159(8) 0.0207(8) 0.0018(6) 0.0021(6) 0.0021(6)
C19A 0.0169(8) 0.0166(8) 0.0237(9) -0.0003(7) 0.0015(7) 0.0021(6)
C20A 0.0230(9) 0.0182(8) 0.0257(9) -0.0042(7) 0.0019(7) 0.0010(7)
C21A 0.0197(9) 0.0175(8) 0.0351(10) -0.0001(7) 0.0027(8) -0.0010(7)
C22A 0.0215(9) 0.0200(9) 0.0316(10) 0.0044(7) 0.0083(8) -0.0002(7)
C23A 0.0168(8) 0.0192(8) 0.0239(9) 0.0033(7) 0.0045(7) 0.0024(6)
C24A 0.0327(10) 0.0199(9) 0.0244(9) -0.0040(7) 0.0100(8) -0.0013(7)
C25A 0.0310(11) 0.0207(9) 0.0501(13) -0.0006(9) 0.0071(9) -0.0068(8)
C26A 0.0312(10) 0.0209(9) 0.0270(9) 0.0045(7) 0.0130(8) -0.0033(7)
C27A 0.0217(9) 0.0143(8) 0.0169(8) -0.0016(6) 0.0044(7) 0.0033(6)
C28A 0.0242(9) 0.0161(8) 0.0213(8) -0.0005(7) 0.0052(7) 0.0006(7)
C29A 0.0364(11) 0.0177(8) 0.0227(9) 0.0029(7) 0.0078(8) 0.0012(7)
C30A 0.0364(11) 0.0200(9) 0.0226(9) 0.0032(7) 0.0016(8) 0.0099(8)
C31A 0.0213(9) 0.0294(10) 0.0252(9) 0.0010(8) 0.0021(7) 0.0095(7)
C32A 0.0212(9) 0.0205(8) 0.0214(8) 0.0006(7) 0.0061(7) 0.0025(7)
C33A 0.0159(8) 0.0249(9) 0.0172(8) -0.0012(7) 0.0036(6) 0.0034(7)
C34A 0.0270(10) 0.0278(9) 0.0223(9) -0.0030(7) 0.0048(7) 0.0072(7)
C35A 0.0293(10) 0.0416(11) 0.0249(10) -0.0094(9) 0.0023(8) 0.0126(9)
C36A 0.0269(10) 0.0587(14) 0.0188(9) -0.0062(9) 0.0056(8) 0.0075(9)
C37A 0.0373(12) 0.0488(13) 0.0215(9) 0.0053(9) 0.0077(9) -0.0009(9)
C38A 0.0288(10) 0.0292(10) 0.0221(9) 0.0022(8) 0.0062(8) 0.0023(8)
C39A 0.0183(8) 0.0176(8) 0.0184(8) -0.0022(6) 0.0033(7) -0.0003(7)
C40A 0.0181(8) 0.0187(8) 0.0188(8) -0.0026(7) 0.0023(7) 0.0001(7)
C41A 0.0215(9) 0.0193(8) 0.0171(8) -0.0004(7) 0.0022(7) 0.0052(7)
C42A 0.0244(10) 0.0207(9) 0.0433(11) 0.0073(8) 0.0076(8) 0.0019(7)
C43A 0.0224(10) 0.0324(10) 0.0373(11) 0.0111(8) 0.0093(8) 0.0089(8)
C44A 0.0374(12) 0.0288(10) 0.0345(11) -0.0029(8) 0.0013(9) 0.0189(9)
C45A 0.0437(14) 0.0199(10) 0.095(2) -0.0170(12) -0.0169(13) 0.0081(9)
C46A 0.0280(11) 0.0229(10) 0.0808(18) -0.0123(11) -0.0150(11) 0.0045(8)
C47A 0.0192(9) 0.0198(8) 0.0218(9) -0.0026(7) 0.0029(7) 0.0011(7)
C48A 0.0195(9) 0.0203(9) 0.0236(9) -0.0025(7) 0.0061(7) 0.0008(7)
C49A 0.0220(9) 0.0171(8) 0.0230(9) -0.0059(7) 0.0097(7) -0.0012(6)
C50A 0.0237(9) 0.0240(9) 0.0259(9) -0.0032(7) 0.0064(7) -0.0007(7)
C51A 0.0234(10) 0.0360(11) 0.0305(10) -0.0053(8) 0.0031(8) -0.0070(8)
C52A 0.0329(11) 0.0268(10) 0.0382(11) -0.0047(8) 0.0119(9) -0.0136(8)
C53A 0.0336(11) 0.0237(9) 0.0333(10) 0.0028(8) 0.0109(9) -0.0045(8)
C54A 0.0227(9) 0.0243(9) 0.0262(9) -0.0011(7) 0.0062(7) -0.0010(7)
B1A 0.0137(9) 0.0162(9) 0.0170(9) -0.0017(7) 0.0042(7) 0.0019(7)
S1B 0.0149(2) 0.0153(2) 0.0232(2) 0.00029(16) 0.00148(16) -0.00123(15)
S2B 0.0146(2) 0.0157(2) 0.0308(2) 0.00222(17) 0.00397(17) 0.00163(15)
P1B 0.0135(2) 0.0129(2) 0.0153(2) -0.00061(15) 0.00440(16) -0.00048(15)
O1B 0.0158(6) 0.0138(5) 0.0170(5) 0.0014(4) 0.0059(4) 0.0003(4)
C1B 0.0202(8) 0.0144(8) 0.0202(8) 0.0002(6) 0.0070(7) -0.0003(6)
C2B 0.0184(8) 0.0163(8) 0.0186(8) 0.0011(6) 0.0053(7) 0.0005(6)
C3B 0.0168(8) 0.0159(8) 0.0163(8) -0.0005(6) 0.0066(6) 0.0002(6)
C4B 0.0141(8) 0.0156(8) 0.0190(8) -0.0021(6) 0.0051(6) -0.0012(6)
C5B 0.0150(8) 0.0176(8) 0.0176(8) 0.0005(6) 0.0041(6) 0.0022(6)
C6B 0.0152(8) 0.0145(8) 0.0187(8) -0.0005(6) 0.0053(6) 0.0011(6)
C7B 0.0207(9) 0.0144(8) 0.0207(8) 0.0007(6) 0.0069(7) -0.0002(6)
C8B 0.0206(9) 0.0162(8) 0.0219(8) 0.0004(7) 0.0051(7) 0.0010(6)
C9B 0.0145(8) 0.0157(8) 0.0173(8) 0.0001(6) 0.0016(6) -0.0026(6)
C10B 0.0185(8) 0.0173(8) 0.0200(8) -0.0007(7) 0.0045(7) 0.0000(6)
C11B 0.0210(9) 0.0191(8) 0.0259(9) -0.0014(7) 0.0069(7) 0.0020(7)
C12B 0.0178(8) 0.0169(8) 0.0253(9) 0.0021(7) 0.0003(7) -0.0005(6)
C13B 0.0241(9) 0.0198(8) 0.0191(8) 0.0039(7) 0.0042(7) -0.0026(7)
C14B 0.0200(8) 0.0174(8) 0.0191(8) -0.0010(6) 0.0046(7) -0.0024(6)
C15B 0.0379(11) 0.0214(9) 0.0243(9) 0.0009(7) 0.0155(8) 0.0096(8)
C16B 0.0279(10) 0.0212(9) 0.0305(10) 0.0055(8) 0.0026(8) 0.0039(7)
C17B 0.0402(11) 0.0232(9) 0.0267(9) 0.0051(8) 0.0184(9) 0.0016(8)
C18B 0.0186(8) 0.0147(8) 0.0153(8) 0.0032(6) 0.0057(6) -0.0001(6)
C19B 0.0186(9) 0.0201(8) 0.0175(8) 0.0016(7) 0.0058(7) 0.0000(6)
C20B 0.0227(9) 0.0214(8) 0.0189(8) 0.0014(7) 0.0090(7) 0.0034(7)
C21B 0.0265(9) 0.0183(8) 0.0147(8) 0.0013(6) 0.0050(7) 0.0002(7)
C22B 0.0202(8) 0.0201(8) 0.0139(8) 0.0018(6) 0.0032(6) -0.0030(6)
C23B 0.0185(8) 0.0171(8) 0.0150(8) 0.0030(6) 0.0046(6) -0.0014(6)
C24B 0.0171(9) 0.0308(10) 0.0248(9) -0.0061(7) 0.0090(7) 0.0004(7)
C25B 0.0328(10) 0.0228(9) 0.0225(9) -0.0048(7) 0.0075(8) -0.0009(8)
C26B 0.0171(8) 0.0208(8) 0.0220(8) -0.0008(7) 0.0035(7) -0.0008(6)
C27B 0.0121(8) 0.0176(8) 0.0149(7) 0.0007(6) 0.0032(6) 0.0005(6)
C28B 0.0202(9) 0.0173(8) 0.0190(8) 0.0006(6) 0.0031(7) -0.0022(6)
C29B 0.0279(10) 0.0224(9) 0.0183(8) -0.0039(7) 0.0062(7) 0.0014(7)
C30B 0.0180(8) 0.0288(9) 0.0170(8) 0.0036(7) 0.0051(7) 0.0023(7)
C31B 0.0154(8) 0.0199(8) 0.0211(8) 0.0063(7) 0.0027(7) 0.0009(6)
C32B 0.0147(8) 0.0156(8) 0.0189(8) -0.0001(6) 0.0024(6) 0.0016(6)
C33B 0.0193(8) 0.0149(8) 0.0157(8) 0.0008(6) 0.0043(6) -0.0031(6)
C34B 0.0219(9) 0.0214(8) 0.0181(8) -0.0013(7) 0.0068(7) -0.0012(7)
C35B 0.0229(9) 0.0279(9) 0.0217(9) -0.0006(7) 0.0038(7) -0.0090(7)
C36B 0.0372(11) 0.0219(9) 0.0187(8) -0.0028(7) 0.0059(8) -0.0127(8)
C37B 0.0365(11) 0.0166(8) 0.0219(9) -0.0016(7) 0.0094(8) -0.0002(7)
C38B 0.0222(9) 0.0180(8) 0.0177(8) 0.0010(6) 0.0069(7) 0.0009(6)
C39B 0.0173(8) 0.0195(8) 0.0200(8) 0.0018(7) 0.0029(7) 0.0017(7)
C40B 0.0183(8) 0.0187(8) 0.0215(8) 0.0002(7) 0.0024(7) 0.0009(7)
C41B 0.0211(9) 0.0161(8) 0.0216(8) 0.0003(7) 0.0015(7) -0.0032(7)
C42B 0.0334(11) 0.0227(9) 0.0518(13) -0.0129(9) 0.0209(10) -0.0055(8)
C43B 0.0326(12) 0.0315(11) 0.0670(15) -0.0134(10) 0.0276(11) -0.0121(9)
C44B 0.0347(11) 0.0185(9) 0.0392(11) -0.0044(8) 0.0108(9) -0.0096(8)
C45B 0.0353(11) 0.0178(8) 0.0239(9) -0.0042(7) 0.0075(8) -0.0008(7)
C46B 0.0231(9) 0.0219(9) 0.0234(9) 0.0002(7) 0.0078(7) -0.0010(7)
C47B 0.0200(9) 0.0183(8) 0.0216(8) 0.0011(7) 0.0041(7) 0.0009(7)
C48B 0.0204(9) 0.0193(8) 0.0221(8) 0.0024(7) 0.0068(7) -0.0009(7)
C49B 0.0223(9) 0.0175(8) 0.0232(9) 0.0066(7) 0.0105(7) 0.0026(7)
C50B 0.0268(10) 0.0214(9) 0.0250(9) 0.0025(7) 0.0079(8) 0.0019(7)
C51B 0.0243(10) 0.0290(10) 0.0361(11) 0.0075(8) 0.0049(8) 0.0072(8)
C52B 0.0312(11) 0.0211(9) 0.0491(12) 0.0081(9) 0.0160(9) 0.0110(8)
C53B 0.0341(11) 0.0161(8) 0.0405(11) 0.0002(8) 0.0161(9) 0.0016(7)
C54B 0.0242(9) 0.0177(8) 0.0295(9) 0.0025(7) 0.0097(8) -0.0001(7)
B1B 0.0148(9) 0.0159(9) 0.0173(9) 0.0003(7) 0.0055(7) -0.0014(7)

loop_
_atom_type_symbol
_atom_type_description
_atom_type_scat_dispersion_real
_atom_type_scat_dispersion_imag
_atom_type_scat_source
C C 0.0033 0.0016 'International Tables Vol C Tables 4.2.6.8 and 6.1.1.4'
H H 0.0000 0.0000 'International Tables Vol C Tables 4.2.6.8 and 6.1.1.4'
B B 0.0013 0.0007 'International Tables Vol C Tables 4.2.6.8 and 6.1.1.4'
O O 0.0106 0.0060 'International Tables Vol C Tables 4.2.6.8 and 6.1.1.4'
P P 0.1023 0.0942 'International Tables Vol C Tables 4.2.6.8 and 6.1.1.4'
S S 0.1246 0.1234 'International Tables Vol C Tables 4.2.6.8 and 6.1.1.4'

loop_
_geom_angle_atom_site_label_1
_geom_angle_atom_site_label_2
_geom_angle_atom_site_label_3
_geom_angle
C1A S1A C4A 91.43(8)
C8A S2A C5A 92.46(8)
O1A P1A C6A 112.05(7)
O1A P1A C27A 116.96(7)
O1A P1A C33A 108.54(7)
C6A P1A C27A 106.89(8)
C6A P1A C33A 107.07(8)
C27A P1A C33A 104.69(7)
P1A O1A B1A 129.80(9)
C2A C1A S1A 110.35(12)
C2A C1A C39A 129.31(15)
C39A C1A S1A 120.34(13)
C1A C2A H2A 122.2
C1A C2A C3A 115.67(14)
C3A C2A H2A 122.2
C2A C3A B1A 123.28(14)
C4A C3A C2A 109.06(14)
C4A C3A B1A 127.66(14)
C3A C4A S1A 113.47(12)
C3A C4A C5A 130.60(15)
C5A C4A S1A 115.58(12)
C4A C5A S2A 117.22(12)
C6A C5A S2A 110.51(12)
C6A C5A C4A 132.27(15)
C5A C6A P1A 124.56(12)
C5A C6A C7A 112.49(14)
C7A C6A P1A 122.81(12)
C6A C7A H7A 123.3
C8A C7A C6A 113.37(14)
C8A C7A H7A 123.3
C7A C8A S2A 111.06(12)
C7A C8A C47A 129.56(15)
C47A C8A S2A 119.36(13)
C10A C9A C14A 116.08(14)
C10A C9A B1A 126.94(14)
C14A C9A B1A 116.98(13)
C9A C10A C15A 124.71(14)
C11A C10A C9A 120.68(15)
C11A C10A C15A 114.58(14)
C10A C11A H11A 118.7
C12A C11A C10A 122.63(16)
C12A C11A H11A 118.7
C11A C12A C13A 117.10(15)
C11A C12A C16A 121.71(17)
C13A C12A C16A 121.19(17)
C12A C13A H13A 119.0
C12A C13A C14A 121.96(16)
C14A C13A H13A 119.0
C9A C14A C17A 122.91(14)
C13A C14A C9A 121.27(15)
C13A C14A C17A 115.81(15)
C10A C15A H15A 109.5
C10A C15A H15B 109.5
C10A C15A H15C 109.5
H15A C15A H15B 109.5
H15A C15A H15C 109.5
H15B C15A H15C 109.5
C12A C16A H16A 109.5
C12A C16A H16B 109.5
C12A C16A H16C 109.5
H16A C16A H16B 109.5
H16A C16A H16C 109.5
H16B C16A H16C 109.5
C14A C17A H17A 109.5
C14A C17A H17B 109.5
C14A C17A H17C 109.5
H17A C17A H17B 109.5
H17A C17A H17C 109.5
H17B C17A H17C 109.5
C19A C18A C23A 115.67(14)
C19A C18A B1A 119.32(14)
C23A C18A B1A 124.70(14)
C18A C19A C24A 123.34(14)
C20A C19A C18A 121.23(15)
C20A C19A C24A 115.38(15)
C19A C20A H20A 118.7
C21A C20A C19A 122.54(16)
C21A C20A H20A 118.7
C20A C21A C22A 116.53(15)
C20A C21A C25A 121.25(16)
C22A C21A C25A 122.22(16)
C21A C22A H22A 118.6
C21A C22A C23A 122.79(16)
C23A C22A H22A 118.6
C18A C23A C26A 122.84(15)
C22A C23A C18A 121.13(15)
C22A C23A C26A 116.03(15)
C19A C24A H24A 109.5
C19A C24A H24B 109.5
C19A C24A H24C 109.5
H24A C24A H24B 109.5
H24A C24A H24C 109.5
H24B C24A H24C 109.5
C21A C25A H25A 109.5
C21A C25A H25B 109.5
C21A C25A H25C 109.5
H25A C25A H25B 109.5
H25A C25A H25C 109.5
H25B C25A H25C 109.5
C23A C26A H26A 109.5
C23A C26A H26B 109.5
C23A C26A H26C 109.5
H26A C26A H26B 109.5
H26A C26A H26C 109.5
H26B C26A H26C 109.5
C28A C27A P1A 122.05(13)
C28A C27A C32A 120.13(15)
C32A C27A P1A 117.78(12)
C27A C28A H28A 120.2
C27A C28A C29A 119.67(16)
C29A C28A H28A 120.2
C28A C29A H29A 119.8
C30A C29A C28A 120.31(16)
C30A C29A H29A 119.8
C29A C30A H30A 120.0
C29A C30A C31A 120.02(16)
C31A C30A H30A 120.0
C30A C31A H31A 119.9
C32A C31A C30A 120.15(17)
C32A C31A H31A 119.9
C27A C32A H32A 120.2
C31A C32A C27A 119.68(16)
C31A C32A H32A 120.2
C34A C33A P1A 119.30(13)
C38A C33A P1A 121.39(13)
C38A C33A C34A 119.19(15)
C33A C34A H34A 119.8
C35A C34A C33A 120.32(17)
C35A C34A H34A 119.8
C34A C35A H35A 120.1
C36A C35A C34A 119.72(18)
C36A C35A H35A 120.1
C35A C36A H36A 119.8
C37A C36A C35A 120.40(17)
C37A C36A H36A 119.8
C36A C37A H37A 119.9
C36A C37A C38A 120.21(18)
C38A C37A H37A 119.9
C33A C38A H38A 119.9
C37A C38A C33A 120.16(18)
C37A C38A H38A 119.9
C40A C39A C1A 177.63(18)
C39A C40A C41A 178.48(17)
C42A C41A C40A 121.46(15)
C46A C41A C40A 120.11(16)
C46A C41A C42A 118.43(16)
C41A C42A H42A 119.4
C43A C42A C41A 121.13(17)
C43A C42A H42A 119.4
C42A C43A H43A 119.8
C44A C43A C42A 120.48(18)
C44A C43A H43A 119.8
C43A C44A H44A 120.4
C43A C44A C45A 119.18(17)
C45A C44A H44A 120.4
C44A C45A H45A 119.6
C44A C45A C46A 120.7(2)
C46A C45A H45A 119.6
C41A C46A C45A 120.0(2)
C41A C46A H46A 120.0
C45A C46A H46A 120.0
C48A C47A C8A 174.57(18)
C47A C48A C49A 177.24(18)
C50A C49A C48A 120.90(16)
C50A C49A C54A 119.73(16)
C54A C49A C48A 119.35(16)
C49A C50A H50A 120.0
C51A C50A C49A 120.05(17)
C51A C50A H50A 120.0
C50A C51A H51A 120.0
C52A C51A C50A 120.09(18)
C52A C51A H51A 120.0
C51A C52A H52A 120.0
C53A C52A C51A 120.05(17)
C53A C52A H52A 120.0
C52A C53A H53A 119.7
C52A C53A C54A 120.50(17)
C54A C53A H53A 119.7
C49A C54A H54A 120.2
C53A C54A C49A 119.58(17)
C53A C54A H54A 120.2
O1A B1A C9A 103.21(11)
O1A B1A C18A 110.13(12)
C3A B1A O1A 101.96(12)
C3A B1A C9A 119.56(13)
C3A B1A C18A 106.77(13)
C18A B1A C9A 114.23(13)
C1B S1B C4B 91.17(8)
C8B S2B C5B 92.52(8)
O1B P1B C6B 112.91(7)
O1B P1B C27B 106.99(7)
O1B P1B C33B 116.38(7)
C6B P1B C27B 106.58(7)
C6B P1B C33B 108.00(7)
C33B P1B C27B 105.28(7)
P1B O1B B1B 129.52(9)
C2B C1B S1B 110.67(12)
C2B C1B C39B 128.03(15)
C39B C1B S1B 121.26(13)
C1B C2B H2B 122.2
C1B C2B C3B 115.66(14)
C3B C2B H2B 122.2
C2B C3B B1B 122.14(14)
C4B C3B C2B 108.88(14)
C4B C3B B1B 128.97(14)
C3B C4B S1B 113.59(12)
C3B C4B C5B 129.86(15)
C5B C4B S1B 116.30(12)
C4B C5B S2B 117.44(12)
C6B C5B S2B 110.43(12)
C6B C5B C4B 132.13(15)
C5B C6B P1B 124.76(12)
C5B C6B C7B 112.62(14)
C7B C6B P1B 122.46(12)
C6B C7B H7B 123.3
C8B C7B C6B 113.44(14)
C8B C7B H7B 123.3
C7B C8B S2B 110.95(12)
C7B C8B C47B 129.89(15)
C47B C8B S2B 118.92(13)
C10B C9B C14B 115.57(14)
C10B C9B B1B 124.24(14)
C14B C9B B1B 119.89(14)
C9B C10B C15B 122.47(14)
C11B C10B C9B 121.56(15)
C11B C10B C15B 115.94(14)
C10B C11B H11B 118.8
C12B C11B C10B 122.33(15)
C12B C11B H11B 118.8
C11B C12B C16B 121.71(15)
C13B C12B C11B 116.60(15)
C13B C12B C16B 121.68(15)
C12B C13B H13B 118.7
C12B C13B C14B 122.66(15)
C14B C13B H13B 118.7
C9B C14B C17B 123.01(15)
C13B C14B C9B 121.10(15)
C13B C14B C17B 115.85(14)
C10B C15B H15D 109.5
C10B C15B H15E 109.5
C10B C15B H15F 109.5
H15D C15B H15E 109.5
H15D C15B H15F 109.5
H15E C15B H15F 109.5
C12B C16B H16D 109.5
C12B C16B H16E 109.5
C12B C16B H16F 109.5
H16D C16B H16E 109.5
H16D C16B H16F 109.5
H16E C16B H16F 109.5
C14B C17B H17D 109.5
C14B C17B H17E 109.5
C14B C17B H17F 109.5
H17D C17B H17E 109.5
H17D C17B H17F 109.5
H17E C17B H17F 109.5
C19B C18B C23B 115.86(14)
C19B C18B B1B 125.84(14)
C23B C18B B1B 118.15(13)
C18B C19B C24B 124.60(14)
C20B C19B C18B 120.54(15)
C20B C19B C24B 114.81(14)
C19B C20B H20B 118.6
C21B C20B C19B 122.70(15)
C21B C20B H20B 118.6
C20B C21B C22B 116.95(15)
C20B C21B C25B 120.65(15)
C22B C21B C25B 122.40(15)
C21B C22B H22B 119.0
C21B C22B C23B 121.91(15)
C23B C22B H22B 119.0
C18B C23B C26B 122.53(14)
C22B C23B C18B 121.30(15)
C22B C23B C26B 116.16(14)
C19B C24B H24D 109.5
C19B C24B H24E 109.5
C19B C24B H24F 109.5
H24D C24B H24E 109.5
H24D C24B H24F 109.5
H24E C24B H24F 109.5
C21B C25B H25D 109.5
C21B C25B H25E 109.5
C21B C25B H25F 109.5
H25D C25B H25E 109.5
H25D C25B H25F 109.5
H25E C25B H25F 109.5
C23B C26B H26D 109.5
C23B C26B H26E 109.5
C23B C26B H26F 109.5
H26D C26B H26E 109.5
H26D C26B H26F 109.5
H26E C26B H26F 109.5
C28B C27B P1B 120.73(12)
C28B C27B C32B 119.18(14)
C32B C27B P1B 119.96(12)
C27B C28B H28B 120.0
C29B C28B C27B 119.98(15)
C29B C28B H28B 120.0
C28B C29B H29B 119.7
C30B C29B C28B 120.51(15)
C30B C29B H29B 119.7
C29B C30B H30B 120.0
C29B C30B C31B 120.08(15)
C31B C30B H30B 120.0
C30B C31B H31B 120.1
C32B C31B C30B 119.85(15)
C32B C31B H31B 120.1
C27B C32B H32B 119.8
C31B C32B C27B 120.41(15)
C31B C32B H32B 119.8
C34B C33B P1B 117.68(12)
C38B C33B P1B 122.76(13)
C38B C33B C34B 119.54(15)
C33B C34B H34B 119.8
C35B C34B C33B 120.37(15)
C35B C34B H34B 119.8
C34B C35B H35B 120.1
C34B C35B C36B 119.70(17)
C36B C35B H35B 120.1
C35B C36B H36B 119.7
C37B C36B C35B 120.51(16)
C37B C36B H36B 119.7
C36B C37B H37B 119.8
C36B C37B C38B 120.33(16)
C38B C37B H37B 119.8
C33B C38B H38B 120.3
C37B C38B C33B 119.50(16)
C37B C38B H38B 120.3
C40B C39B C1B 179.2(2)
C39B C40B C41B 178.08(19)
C42B C41B C40B 120.31(15)
C46B C41B C40B 120.69(15)
C46B C41B C42B 118.99(15)
C41B C42B H42B 119.9
C43B C42B C41B 120.19(17)
C43B C42B H42B 119.9
C42B C43B H43B 120.0
C44B C43B C42B 120.07(18)
C44B C43B H43B 120.0
C43B C44B H44B 120.0
C45B C44B C43B 120.10(17)
C45B C44B H44B 120.0
C44B C45B H45B 119.9
C44B C45B C46B 120.16(16)
C46B C45B H45B 119.9
C41B C46B H46B 119.8
C45B C46B C41B 120.49(16)
C45B C46B H46B 119.8
C48B C47B C8B 172.41(18)
C47B C48B C49B 177.21(18)
C50B C49B C48B 119.89(15)
C50B C49B C54B 119.56(15)
C54B C49B C48B 120.50(16)
C49B C50B H50B 119.8
C51B C50B C49B 120.32(17)
C51B C50B H50B 119.8
C50B C51B H51B 120.0
C50B C51B C52B 119.91(18)
C52B C51B H51B 120.0
C51B C52B H52B 119.8
C53B C52B C51B 120.37(17)
C53B C52B H52B 119.8
C52B C53B H53B 119.9
C52B C53B C54B 120.24(17)
C54B C53B H53B 119.9
C49B C54B H54B 120.2
C53B C54B C49B 119.60(17)
C53B C54B H54B 120.2
O1B B1B C9B 109.49(12)
O1B B1B C18B 102.13(11)
C3B B1B O1B 101.86(12)
C3B B1B C9B 107.60(13)
C3B B1B C18B 119.50(13)
C9B B1B C18B 114.94(13)

loop_
_geom_bond_atom_site_label_1
_geom_bond_atom_site_label_2
_geom_bond_distance
S1A C1A 1.7272(16)
S1A C4A 1.7310(16)
S2A C5A 1.7342(16)
S2A C8A 1.7293(16)
P1A O1A 1.5211(11)
P1A C6A 1.7773(16)
P1A C27A 1.7981(16)
P1A C33A 1.8006(16)
O1A B1A 1.6435(19)
C1A C2A 1.376(2)
C1A C39A 1.414(2)
C2A H2A 0.9500
C2A C3A 1.425(2)
C3A C4A 1.389(2)
C3A B1A 1.628(2)
C4A C5A 1.455(2)
C5A C6A 1.385(2)
C6A C7A 1.429(2)
C7A H7A 0.9500
C7A C8A 1.365(2)
C8A C47A 1.420(2)
C9A C10A 1.416(2)
C9A C14A 1.421(2)
C9A B1A 1.646(2)
C10A C11A 1.399(2)
C10A C15A 1.516(2)
C11A H11A 0.9500
C11A C12A 1.380(3)
C12A C13A 1.390(2)
C12A C16A 1.512(2)
C13A H13A 0.9500
C13A C14A 1.392(2)
C14A C17A 1.518(2)
C15A H15A 0.9800
C15A H15B 0.9800
C15A H15C 0.9800
C16A H16A 0.9800
C16A H16B 0.9800
C16A H16C 0.9800
C17A H17A 0.9800
C17A H17B 0.9800
C17A H17C 0.9800
C18A C19A 1.416(2)
C18A C23A 1.419(2)
C18A B1A 1.646(2)
C19A C20A 1.400(2)
C19A C24A 1.515(2)
C20A H20A 0.9500
C20A C21A 1.384(2)
C21A C22A 1.384(2)
C21A C25A 1.513(2)
C22A H22A 0.9500
C22A C23A 1.396(2)
C23A C26A 1.512(2)
C24A H24A 0.9800
C24A H24B 0.9800
C24A H24C 0.9800
C25A H25A 0.9800
C25A H25B 0.9800
C25A H25C 0.9800
C26A H26A 0.9800
C26A H26B 0.9800
C26A H26C 0.9800
C27A C28A 1.386(2)
C27A C32A 1.399(2)
C28A H28A 0.9500
C28A C29A 1.392(2)
C29A H29A 0.9500
C29A C30A 1.382(3)
C30A H30A 0.9500
C30A C31A 1.391(3)
C31A H31A 0.9500
C31A C32A 1.384(2)
C32A H32A 0.9500
C33A C34A 1.399(2)
C33A C38A 1.387(2)
C34A H34A 0.9500
C34A C35A 1.384(2)
C35A H35A 0.9500
C35A C36A 1.382(3)
C36A H36A 0.9500
C36A C37A 1.378(3)
C37A H37A 0.9500
C37A C38A 1.386(3)
C38A H38A 0.9500
C39A C40A 1.203(2)
C40A C41A 1.436(2)
C41A C42A 1.383(2)
C41A C46A 1.382(3)
C42A H42A 0.9500
C42A C43A 1.375(2)
C43A H43A 0.9500
C43A C44A 1.366(3)
C44A H44A 0.9500
C44A C45A 1.378(3)
C45A H45A 0.9500
C45A C46A 1.388(3)
C46A H46A 0.9500
C47A C48A 1.194(2)
C48A C49A 1.435(2)
C49A C50A 1.388(2)
C49A C54A 1.400(2)
C50A H50A 0.9500
C50A C51A 1.387(2)
C51A H51A 0.9500
C51A C52A 1.384(3)
C52A H52A 0.9500
C52A C53A 1.381(3)
C53A H53A 0.9500
C53A C54A 1.384(2)
C54A H54A 0.9500
S1B C1B 1.7252(16)
S1B C4B 1.7373(16)
S2B C5B 1.7358(16)
S2B C8B 1.7323(17)
P1B O1B 1.5219(11)
P1B C6B 1.7824(16)
P1B C27B 1.8037(15)
P1B C33B 1.7922(16)
O1B B1B 1.6399(19)
C1B C2B 1.375(2)
C1B C39B 1.417(2)
C2B H2B 0.9500
C2B C3B 1.427(2)
C3B C4B 1.389(2)
C3B B1B 1.630(2)
C4B C5B 1.455(2)
C5B C6B 1.384(2)
C6B C7B 1.430(2)
C7B H7B 0.9500
C7B C8B 1.364(2)
C8B C47B 1.417(2)
C9B C10B 1.414(2)
C9B C14B 1.420(2)
C9B B1B 1.646(2)
C10B C11B 1.397(2)
C10B C15B 1.515(2)
C11B H11B 0.9500
C11B C12B 1.386(2)
C12B C13B 1.386(2)
C12B C16B 1.511(2)
C13B H13B 0.9500
C13B C14B 1.397(2)
C14B C17B 1.515(2)
C15B H15D 0.9800
C15B H15E 0.9800
C15B H15F 0.9800
C16B H16D 0.9800
C16B H16E 0.9800
C16B H16F 0.9800
C17B H17D 0.9800
C17B H17E 0.9800
C17B H17F 0.9800
C18B C19B 1.417(2)
C18B C23B 1.422(2)
C18B B1B 1.647(2)
C19B C20B 1.400(2)
C19B C24B 1.514(2)
C20B H20B 0.9500
C20B C21B 1.384(2)
C21B C22B 1.388(2)
C21B C25B 1.516(2)
C22B H22B 0.9500
C22B C23B 1.397(2)
C23B C26B 1.518(2)
C24B H24D 0.9800
C24B H24E 0.9800
C24B H24F 0.9800
C25B H25D 0.9800
C25B H25E 0.9800
C25B H25F 0.9800
C26B H26D 0.9800
C26B H26E 0.9800
C26B H26F 0.9800
C27B C28B 1.392(2)
C27B C32B 1.400(2)
C28B H28B 0.9500
C28B C29B 1.386(2)
C29B H29B 0.9500
C29B C30B 1.382(2)
C30B H30B 0.9500
C30B C31B 1.385(2)
C31B H31B 0.9500
C31B C32B 1.385(2)
C32B H32B 0.9500
C33B C34B 1.400(2)
C33B C38B 1.397(2)
C34B H34B 0.9500
C34B C35B 1.381(2)
C35B H35B 0.9500
C35B C36B 1.389(3)
C36B H36B 0.9500
C36B C37B 1.379(3)
C37B H37B 0.9500
C37B C38B 1.392(2)
C38B H38B 0.9500
C39B C40B 1.203(2)
C40B C41B 1.436(2)
C41B C42B 1.394(2)
C41B C46B 1.390(2)
C42B H42B 0.9500
C42B C43B 1.386(3)
C43B H43B 0.9500
C43B C44B 1.383(3)
C44B H44B 0.9500
C44B C45B 1.377(3)
C45B H45B 0.9500
C45B C46B 1.382(2)
C46B H46B 0.9500
C47B C48B 1.201(2)
C48B C49B 1.434(2)
C49B C50B 1.393(2)
C49B C54B 1.398(2)
C50B H50B 0.9500
C50B C51B 1.381(2)
C51B H51B 0.9500
C51B C52B 1.387(3)
C52B H52B 0.9500
C52B C53B 1.378(3)
C53B H53B 0.9500
C53B C54B 1.392(2)
C54B H54B 0.9500
